data_1571126
loop_
_publ_author_name
'Li, Zunhua'
'Tan, Yingzi'
'Ding, Manhua'
'Tang, Linli'
'Zeng, Fei'

_publ_section_title
;
 Keto-Adamantane-Based Macrocycle Crystalline Supramolecular Assemblies
 Showing Selective Vapochromism to Tetrahydrofuran.
;
_journal_issue 3
_journal_name_full 'Molecules (Basel, Switzerland)'
_journal_page_first 719
_journal_paper_doi 10.3390/molecules29030719
_journal_volume 29
_journal_year 2024
_chemical_absolute_configuration na
_chemical_formula_moiety 'C54 H64 O8'
_chemical_formula_sum 'C54 H64 O8'
_chemical_formula_weight 841.05
_chemical_name_systematic Mac
_space_group_crystal_system trigonal
_space_group_IT_number 152
_space_group_name_Hall 'P 31 2"'
_space_group_name_H-M_alt 'P 31 2 1'
_atom_sites_solution_hydrogens geom
_atom_sites_solution_primary dual
_audit_creation_date 2022-12-22
_audit_creation_method
;
Olex2 1.2
(compiled 2017.08.10 svn.r3458 for OlexSys, GUI svn.r5381)
;
_cell_angle_alpha 90
_cell_angle_beta 90
_cell_angle_gamma 120
_cell_formula_units_Z 3
_cell_length_a 21.174(3)
_cell_length_b 21.174(3)
_cell_length_c 13.5099(19)
_cell_measurement_reflns_used 5334
_cell_measurement_temperature 296.15
_cell_measurement_theta_max 19.76
_cell_measurement_theta_min 2.22
_cell_volume 5245.5(13)
_computing_cell_refinement 'SAINT v8.34A (Bruker, 2013)'
_computing_data_reduction 'SAINT v8.34A (Bruker, 2013)'
_computing_molecular_graphics 'Olex2 (Dolomanov et al., 2009)'
_computing_publication_material 'Olex2 (Dolomanov et al., 2009)'
_computing_structure_refinement 'ShelXL (Sheldrick, 2015)'
_computing_structure_solution 'ShelXT (Sheldrick, 2015)'
_diffrn_ambient_temperature 296.15
_diffrn_measured_fraction_theta_full 0.996
_diffrn_measured_fraction_theta_max 0.996
_diffrn_measurement_device_type 'Bruker APEX-II CCD'
_diffrn_measurement_method '\f and \w scans'
_diffrn_radiation_type MoK\a
_diffrn_radiation_wavelength 0.71073
_diffrn_reflns_av_R_equivalents 0.0676
_diffrn_reflns_av_unetI/netI 0.0550
_diffrn_reflns_Laue_measured_fraction_full 0.996
_diffrn_reflns_Laue_measured_fraction_max 0.996
_diffrn_reflns_limit_h_max 27
_diffrn_reflns_limit_h_min -27
_diffrn_reflns_limit_k_max 26
_diffrn_reflns_limit_k_min -27
_diffrn_reflns_limit_l_max 17
_diffrn_reflns_limit_l_min -17
_diffrn_reflns_number 53176
_diffrn_reflns_point_group_measured_fraction_full 0.997
_diffrn_reflns_point_group_measured_fraction_max 0.991
_diffrn_reflns_theta_full 25.242
_diffrn_reflns_theta_max 27.481
_diffrn_reflns_theta_min 2.444
_diffrn_standards_number 0
_exptl_absorpt_coefficient_mu 0.053
_exptl_absorpt_correction_T_max 0.7456
_exptl_absorpt_correction_T_min 0.6749
_exptl_absorpt_correction_type multi-scan
_exptl_absorpt_process_details
;
SADABS-2014/5 (Bruker,2014/5) was used for absorption correction.
wR2(int) was 0.0784 before and 0.0486 after correction.
The Ratio of minimum to maximum transmission is 0.9052.
The \l/2 correction factor is 0.00150.
;
_exptl_crystal_colour 'clear light colourless'
_exptl_crystal_colour_lustre clear
_exptl_crystal_colour_modifier light
_exptl_crystal_colour_primary colourless
_exptl_crystal_density_diffrn 0.799
_exptl_crystal_description block
_exptl_crystal_F_000 1356
_exptl_crystal_size_max 0.12
_exptl_crystal_size_mid 0.1
_exptl_crystal_size_min 0.09
_refine_diff_density_max 0.195
_refine_diff_density_min -0.151
_refine_diff_density_rms 0.030
_refine_ls_abs_structure_details
;
 Flack x determined using 1456 quotients [(I+)-(I-)]/[(I+)+(I-)]
 (Parsons, Flack and Wagner, Acta Cryst. B69 (2013) 249-259).
;
_refine_ls_abs_structure_Flack 0.0(6)
_refine_ls_extinction_method none
_refine_ls_goodness_of_fit_ref 0.974
_refine_ls_hydrogen_treatment constr
_refine_ls_matrix_type full
_refine_ls_number_parameters 284
_refine_ls_number_reflns 7981
_refine_ls_number_restraints 72
_refine_ls_restrained_S_all 1.021
_refine_ls_R_factor_all 0.1165
_refine_ls_R_factor_gt 0.0590
_refine_ls_shift/su_max 0.000
_refine_ls_shift/su_mean 0.000
_refine_ls_structure_factor_coef Fsqd
_refine_ls_weighting_details 'w=1/[\s^2^(Fo^2^)+(0.0874P)^2^] where P=(Fo^2^+2Fc^2^)/3'
_refine_ls_weighting_scheme calc
_refine_ls_wR_factor_gt 0.1418
_refine_ls_wR_factor_ref 0.1670
_reflns_Friedel_coverage 0.843
_reflns_Friedel_fraction_full 0.999
_reflns_Friedel_fraction_max 0.985
_reflns_number_gt 4161
_reflns_number_total 7981
_reflns_threshold_expression 'I > 2\s(I)'
_cod_data_source_file 2204281_0m.cif
_cod_data_source_block 2204281_0m
_cod_original_cell_volume 5245.7(17)
_cod_database_code 1571126
_shelx_shelxl_version_number 2018/3
_shelx_space_group_comment
;
The symmetry employed for this shelxl refinement is uniquely defined
by the following loop, which should always be used as a source of
symmetry information in preference to the above space-group names.
They are only intended as comments.
;
_shelx_estimated_absorpt_t_max 0.995
_shelx_estimated_absorpt_t_min 0.994
_olex2_refinement_description
;
1. Fixed Uiso
 At 1.2 times of:
  All C(H) groups, All C(H,H) groups
 At 1.5 times of:
  All C(H,H,H) groups
2. Uiso/Uaniso restraints and constraints
C008 \\sim C009 \\sim C00G \\sim C00E \\sim C00H \\sim C00J: within 2A with
sigma of 0.01 and sigma for terminal atoms of 0.02
Uanis(C00G) \\sim Ueq, Uanis(C009) \\sim Ueq, Uanis(C008) \\sim Ueq,
Uanis(C00J) \\sim Ueq, Uanis(C00H) \\sim Ueq, Uanis(C00E) \\sim Ueq: with sigma
of 0.01 and sigma for terminal atoms of 0.02
Uanis(C009) \\sim Ueq, Uanis(C008) \\sim Ueq, Uanis(C00G) \\sim Ueq,
Uanis(C00E) \\sim Ueq, Uanis(C00H) \\sim Ueq, Uanis(C00J) \\sim Ueq: with sigma
of 0.001 and sigma for terminal atoms of 0.002
3.a Ternary CH refined with riding coordinates:
 C00D(H00E), C00Q(H00R)
3.b Secondary CH2 refined with riding coordinates:
 C006(H00A,H00B), C00B(H00C,H00D), C00I(H00H,H00I), C00K(H00K,H00L), C00L(H00M,
 H00N), C00N(H00O,H00P), C00R(H00S,H00T)
3.c Aromatic/amide H refined with riding coordinates:
 C00F(H00F), C00G(H00G), C00J(H00J), C00O(H00Q)
3.d Idealised Me refined as rotating group:
 C00S(H00U,H00V,H00W), C00T(H00X,H00Y,H), C00U(H00Z,HA,HB), C00V(H00,HC,HD)
;
_olex2_submission_special_instructions 'No special instructions were received'

loop_
_space_group_symop_operation_xyz
'x, y, z'
'-y, x-y, z+1/3'
'-x+y, -x, z+2/3'
'y, x, -z'
'x-y, -y, -z+2/3'
'-x, -x+y, -z+1/3'

loop_
_atom_site_label
_atom_site_type_symbol
_atom_site_fract_x
_atom_site_fract_y
_atom_site_fract_z
_atom_site_U_iso_or_equiv
_atom_site_adp_type
_atom_site_occupancy
_atom_site_site_symmetry_order
_atom_site_calc_flag
_atom_site_refinement_flags_posn
_atom_site_refinement_flags_adp
_atom_site_refinement_flags_occupancy
_atom_site_disorder_assembly
_atom_site_disorder_group
O001 O 0.85803(13) 0.32909(14) 0.72514(18) 0.0814(7) Uani 1 1 d . . . . .
O002 O 0.72310(16) 0.50549(19) 0.45484(18) 0.1035(10) Uani 1 1 d . . . . .
O003 O 1.04619(18) 0.3931(2) 0.9706(2) 0.1178(11) Uani 1 1 d . . . . .
O004 O 0.86654(14) 0.4954(2) 0.18441(16) 0.1161(12) Uani 1 1 d . . . . .
C005 C 0.82136(19) 0.48624(19) 0.4871(2) 0.0637(8) Uani 1 1 d . . . . .
C006 C 0.72910(16) 0.4176(2) 0.6216(2) 0.0657(9) Uani 1 1 d . . . . .
H00A H 0.693763 0.425766 0.586645 0.079 Uiso 1 1 calc R . . . .
H00B H 0.724149 0.372020 0.598337 0.079 Uiso 1 1 calc R . . . .
C007 C 0.7778(2) 0.4971(2) 0.4188(2) 0.0759(10) Uani 1 1 d . . . . .
C008 C 0.90412(18) 0.37568(19) 0.7968(2) 0.0671(9) Uani 1 1 d . U . . .
C009 C 0.89864(17) 0.43733(17) 0.8192(2) 0.0580(8) Uani 1 1 d . U . . .
C00A C 0.84573(17) 0.45530(18) 0.7685(2) 0.0581(8) Uani 1 1 d . . . . .
C00B C 0.85963(17) 0.46375(18) 0.65543(18) 0.0573(8) Uani 1 1 d . . . . .
H00C H 0.909120 0.502759 0.643509 0.069 Uiso 1 1 calc R . . . .
H00D H 0.855368 0.419063 0.629491 0.069 Uiso 1 1 calc R . . . .
C00C C 0.80666(17) 0.48050(18) 0.59915(19) 0.0590(8) Uani 1 1 d . . . . .
C00D C 0.71374(18) 0.4125(2) 0.7326(2) 0.0700(9) Uani 1 1 d . . . . .
H00E H 0.663761 0.372948 0.744254 0.084 Uiso 1 1 calc R . . . .
C00E C 0.99426(19) 0.4653(2) 0.9469(2) 0.0707(9) Uani 1 1 d . U . . .
C00F C 0.87921(18) 0.48082(18) 0.4487(2) 0.0628(9) Uani 1 1 d . . . . .
H00F H 0.909223 0.474526 0.493064 0.075 Uiso 1 1 calc R . . . .
C00G C 0.94410(18) 0.47933(19) 0.8950(2) 0.0668(9) Uani 1 1 d . U . . .
H00G H 0.941666 0.520324 0.913757 0.080 Uiso 1 1 calc R . . . .
C00H C 0.9974(2) 0.4074(2) 0.9201(3) 0.0774(10) Uani 1 1 d . U . . .
C00I C 0.7206(2) 0.4824(2) 0.7710(2) 0.0805(11) Uani 1 1 d . . . . .
H00H H 0.709559 0.478191 0.841199 0.097 Uiso 1 1 calc R . . . .
H00I H 0.686821 0.493152 0.736678 0.097 Uiso 1 1 calc R . . . .
C00J C 0.9529(2) 0.3610(2) 0.8467(3) 0.0773(10) Uani 1 1 d . U . . .
H00J H 0.955572 0.319704 0.830479 0.093 Uiso 1 1 calc R . . . .
C00K C 0.76634(16) 0.39471(19) 0.7876(2) 0.0641(9) Uani 1 1 d . . . . .
H00K H 0.759551 0.348285 0.764732 0.077 Uiso 1 1 calc R . . . .
H00L H 0.756162 0.390832 0.858014 0.077 Uiso 1 1 calc R . . . .
C00L C 0.8527(2) 0.52751(18) 0.8051(2) 0.0689(9) Uani 1 1 d . . . . .
H00M H 0.843741 0.524508 0.875858 0.083 Uiso 1 1 calc R . . . .
H00N H 0.901984 0.567063 0.793349 0.083 Uiso 1 1 calc R . . . .
C00M C 0.89547(17) 0.4842(2) 0.3476(2) 0.0711(10) Uani 1 1 d . . . . .
C00N C 0.8156(2) 0.5515(2) 0.6409(2) 0.0733(9) Uani 1 1 d . . . . .
H00O H 0.782442 0.563547 0.607385 0.088 Uiso 1 1 calc R . . . .
H00P H 0.865018 0.590885 0.629418 0.088 Uiso 1 1 calc R . . . .
C00O C 0.7923(2) 0.4985(3) 0.3172(2) 0.0894(13) Uani 1 1 d . . . . .
H00Q H 0.762029 0.503540 0.271808 0.107 Uiso 1 1 calc R . . . .
C00P C 0.8494(2) 0.4926(2) 0.2841(2) 0.0833(12) Uani 1 1 d . . . . .
C00Q C 0.7994(2) 0.5434(2) 0.7528(2) 0.0764(10) Uani 1 1 d . . . . .
H00R H 0.805154 0.589322 0.778167 0.092 Uiso 1 1 calc R . . . .
C00R C 0.9586(2) 0.4782(3) 0.3074(2) 0.0914(13) Uani 1 1 d . . . . .
H00S H 0.988892 0.521026 0.267684 0.110 Uiso 1 1 calc R . . . .
H00T H 0.939712 0.436029 0.264145 0.110 Uiso 1 1 calc R . . . .
C00S C 0.8747(3) 0.2800(4) 0.6803(4) 0.141(2) Uani 1 1 d . . . . .
H00U H 0.842083 0.256619 0.625799 0.212 Uiso 1 1 calc GR . . . .
H00V H 0.869492 0.243899 0.727610 0.212 Uiso 1 1 calc GR . . . .
H00W H 0.924007 0.305666 0.656446 0.212 Uiso 1 1 calc GR . . . .
C00T C 1.0482(4) 0.3321(4) 0.9540(7) 0.191(3) Uani 1 1 d . . . . .
H00X H 1.070921 0.335527 0.891258 0.286 Uiso 1 1 calc GR . . . .
H00Y H 0.999406 0.291264 0.953424 0.286 Uiso 1 1 calc GR . . . .
H H 1.075678 0.325575 1.005494 0.286 Uiso 1 1 calc GR . . . .
C00U C 0.6774(4) 0.5159(5) 0.3926(3) 0.180(4) Uani 1 1 d . . . . .
H00Z H 0.705743 0.558613 0.352976 0.270 Uiso 1 1 calc GR . . . .
HA H 0.642943 0.522198 0.431316 0.270 Uiso 1 1 calc GR . . . .
HB H 0.651881 0.474213 0.350329 0.270 Uiso 1 1 calc GR . . . .
C00V C 0.8144(3) 0.4857(5) 0.1139(3) 0.184(4) Uani 1 1 d . . . . .
H00 H 0.829347 0.477838 0.050170 0.277 Uiso 1 1 calc GR . . . .
HC H 0.809507 0.528355 0.111544 0.277 Uiso 1 1 calc GR . . . .
HD H 0.768396 0.444132 0.131379 0.277 Uiso 1 1 calc GR . . . .

loop_
_atom_site_aniso_label
_atom_site_aniso_U_11
_atom_site_aniso_U_22
_atom_site_aniso_U_33
_atom_site_aniso_U_23
_atom_site_aniso_U_13
_atom_site_aniso_U_12
O001 0.0796(16) 0.0850(17) 0.0803(17) -0.0125(14) -0.0123(13) 0.0418(14)
O002 0.101(2) 0.177(3) 0.0616(15) 0.0201(17) 0.0006(14) 0.091(2)
O003 0.091(2) 0.151(3) 0.109(2) 0.029(2) -0.0138(17) 0.059(2)
O004 0.0783(17) 0.208(4) 0.0414(13) -0.0009(16) -0.0082(12) 0.056(2)
C005 0.069(2) 0.079(2) 0.0359(15) -0.0002(14) 0.0001(15) 0.0312(18)
C006 0.0562(19) 0.093(3) 0.0460(17) -0.0111(16) -0.0060(14) 0.0360(19)
C007 0.074(2) 0.115(3) 0.0463(18) 0.0113(18) 0.0046(17) 0.053(2)
C008 0.0635(13) 0.0721(14) 0.0612(13) 0.0031(10) 0.0004(10) 0.0305(10)
C009 0.0577(12) 0.0612(13) 0.0484(12) 0.0024(10) -0.0001(10) 0.0246(10)
C00A 0.0584(19) 0.072(2) 0.0372(15) 0.0020(14) -0.0003(13) 0.0276(17)
C00B 0.0597(18) 0.070(2) 0.0349(14) -0.0023(13) -0.0004(13) 0.0264(16)
C00C 0.068(2) 0.079(2) 0.0324(14) -0.0018(14) 0.0017(13) 0.0381(18)
C00D 0.0583(19) 0.097(3) 0.0522(18) 0.0007(18) 0.0089(16) 0.0369(19)
C00E 0.0669(14) 0.0758(14) 0.0574(13) 0.0059(11) -0.0024(10) 0.0267(10)
C00F 0.0579(19) 0.085(2) 0.0362(15) -0.0050(15) -0.0044(14) 0.0284(18)
C00G 0.0653(13) 0.0706(13) 0.0583(13) 0.0050(10) 0.0011(10) 0.0294(10)
C00H 0.0731(14) 0.0834(14) 0.0724(14) 0.0079(11) -0.0009(11) 0.0365(11)
C00I 0.098(3) 0.111(3) 0.0444(18) 0.0004(19) 0.0096(18) 0.061(3)
C00J 0.0751(14) 0.0794(14) 0.0753(14) 0.0038(11) 0.0008(11) 0.0369(11)
C00K 0.063(2) 0.078(2) 0.0432(16) 0.0077(15) 0.0087(15) 0.0290(18)
C00L 0.092(2) 0.079(2) 0.0360(15) -0.0034(15) -0.0023(16) 0.043(2)
C00M 0.0486(18) 0.103(3) 0.0397(16) -0.0050(17) -0.0034(14) 0.0220(19)
C00N 0.093(3) 0.082(2) 0.0492(17) 0.0021(17) 0.0003(17) 0.047(2)
C00O 0.073(2) 0.141(4) 0.0441(19) 0.013(2) -0.0042(18) 0.046(2)
C00P 0.067(2) 0.127(3) 0.0382(17) 0.0063(18) 0.0000(16) 0.036(2)
C00Q 0.111(3) 0.084(3) 0.0496(18) -0.0115(17) -0.0023(19) 0.060(2)
C00R 0.071(2) 0.145(4) 0.0428(18) -0.030(2) -0.0077(17) 0.042(2)
C00S 0.139(5) 0.172(5) 0.154(5) -0.072(4) -0.047(4) 0.108(5)
C00T 0.119(5) 0.156(6) 0.296(9) 0.042(6) -0.067(5) 0.069(5)
C00U 0.176(6) 0.378(12) 0.077(3) 0.024(5) -0.003(3) 0.208(7)
C00V 0.147(5) 0.377(11) 0.041(2) 0.020(4) -0.003(3) 0.140(6)

loop_
_atom_type_symbol
_atom_type_description
_atom_type_scat_dispersion_real
_atom_type_scat_dispersion_imag
_atom_type_scat_source
C C 0.0033 0.0016 'International Tables Vol C Tables 4.2.6.8 and 6.1.1.4'
H H 0.0000 0.0000 'International Tables Vol C Tables 4.2.6.8 and 6.1.1.4'
O O 0.0106 0.0060 'International Tables Vol C Tables 4.2.6.8 and 6.1.1.4'

loop_
_geom_angle_atom_site_label_1
_geom_angle_atom_site_label_2
_geom_angle_atom_site_label_3
_geom_angle
_geom_angle_site_symmetry_1
_geom_angle_site_symmetry_3
_geom_angle_publ_flag
C008 O001 C00S 119.1(3) . . ?
C007 O002 C00U 121.2(3) . . ?
C00T O003 C00H 121.1(4) . . ?
C00P O004 C00V 119.1(3) . . ?
C007 C005 C00C 122.5(3) . . ?
C00F C005 C007 116.6(3) . . ?
C00F C005 C00C 120.9(3) . . ?
C00D C006 C00C 110.6(2) . . ?
O002 C007 C005 117.5(3) . . ?
O002 C007 C00O 122.9(3) . . ?
C005 C007 C00O 119.5(3) . . ?
O001 C008 C009 117.4(3) . . ?
O001 C008 C00J 121.3(3) . . ?
C00J C008 C009 121.3(3) . . ?
C008 C009 C00A 123.6(3) . . ?
C00G C009 C008 113.8(3) . . ?
C00G C009 C00A 122.5(3) . . ?
C009 C00A C00B 110.7(3) . . ?
C009 C00A C00K 110.5(3) . . ?
C009 C00A C00L 112.8(2) . . ?
C00K C00A C00B 109.0(2) . . ?
C00K C00A C00L 107.2(3) . . ?
C00L C00A C00B 106.5(2) . . ?
C00C C00B C00A 113.3(3) . . ?
C005 C00C C006 110.4(2) . . ?
C00B C00C C005 111.3(3) . . ?
C00B C00C C006 106.8(3) . . ?
C00N C00C C005 111.4(3) . . ?
C00N C00C C006 109.4(3) . . ?
C00N C00C C00B 107.4(3) . . ?
C006 C00D C00K 109.7(3) . . ?
C00I C00D C006 110.9(3) . . ?
C00I C00D C00K 110.5(3) . . ?
C00G C00E C00R 117.7(3) . 6_766 ?
C00H C00E C00G 116.8(3) . . ?
C00H C00E C00R 125.4(4) . 6_766 ?
C005 C00F C00M 124.4(3) . . ?
C009 C00G C00E 125.7(3) . . ?
C00E C00H O003 117.3(4) . . ?
C00E C00H C00J 121.9(4) . . ?
C00J C00H O003 120.8(4) . . ?
C00D C00I C00Q 107.5(3) . . ?
C00H C00J C008 120.4(4) . . ?
C00D C00K C00A 109.7(3) . . ?
C00Q C00L C00A 111.1(3) . . ?
C00F C00M C00R 123.6(3) . . ?
C00P C00M C00F 116.3(3) . . ?
C00P C00M C00R 120.1(3) . . ?
C00C C00N C00Q 109.9(3) . . ?
C00P C00O C007 121.1(3) . . ?
C00M C00P O004 115.1(3) . . ?
C00O C00P O004 122.9(3) . . ?
C00O C00P C00M 122.0(3) . . ?
C00I C00Q C00N 109.8(3) . . ?
C00L C00Q C00I 111.0(3) . . ?
C00L C00Q C00N 109.6(3) . . ?
C00M C00R C00E 114.2(3) . 6_766 ?

loop_
_geom_bond_atom_site_label_1
_geom_bond_atom_site_label_2
_geom_bond_distance
_geom_bond_site_symmetry_2
_geom_bond_publ_flag
O001 C008 1.378(4) . ?
O001 C00S 1.392(5) . ?
O002 C007 1.348(4) . ?
O002 C00U 1.380(5) . ?
O003 C00H 1.393(5) . ?
O003 C00T 1.331(8) . ?
O004 C00P 1.388(4) . ?
O004 C00V 1.393(5) . ?
C005 C007 1.402(5) . ?
C005 C00C 1.539(4) . ?
C005 C00F 1.387(5) . ?
C006 C00C 1.541(4) . ?
C006 C00D 1.528(4) . ?
C007 C00O 1.403(5) . ?
C008 C009 1.400(5) . ?
C008 C00J 1.392(5) . ?
C009 C00A 1.515(4) . ?
C009 C00G 1.382(4) . ?
C00A C00B 1.550(4) . ?
C00A C00K 1.543(4) . ?
C00A C00L 1.542(5) . ?
C00B C00C 1.536(4) . ?
C00C C00N 1.527(5) . ?
C00D C00I 1.505(5) . ?
C00D C00K 1.534(5) . ?
C00E C00G 1.422(5) . ?
C00E C00H 1.311(5) . ?
C00E C00R 1.520(5) 6_766 ?
C00F C00M 1.402(4) . ?
C00H C00J 1.383(5) . ?
C00I C00Q 1.535(6) . ?
C00L C00Q 1.506(5) . ?
C00M C00P 1.376(5) . ?
C00M C00R 1.506(5) . ?
C00N C00Q 1.541(4) . ?
C00O C00P 1.353(6) . ?

loop_
_smtbx_masks_void_nr
_smtbx_masks_void_average_x
_smtbx_masks_void_average_y
_smtbx_masks_void_average_z
_smtbx_masks_void_volume
_smtbx_masks_void_count_electrons
_smtbx_masks_void_content
1 0.000 0.000 -0.786 2280.4 597.2 ?
